data_4071623
loop_
_publ_author_name
'Kozlov, V. A.'
'Aleksanyan, D. V.'
'Nelyubina, Yu. V.'
'Lyssenko, K. A.'
'Gutsul, E. I.'
'Puntus, L. N.'
'Vasil&#x2019;ev, A. A.'
'Petrovskii, P. V.'
'Odinets, I. L.'

_publ_section_title
;
 Cyclopalladated Complexes of 3-Thiophosphorylbenzoic Acid Thioamides:
 Hybrid Pincer Ligands of a New Type. Synthesis, Catalytic Activity, and
 Photophysical Properties
;
_journal_issue 16
_journal_name_full Organometallics
_journal_page_first 4062
_journal_paper_doi 10.1021/om8002762
_journal_volume 27
_journal_year 2008
_chemical_formula_moiety '2(C25 H19 Cl N P Pd S2), 1.5(C H2 Cl2)'
_chemical_formula_sum 'C51.5 H41 Cl5 N2 P2 Pd2 S4'
_chemical_formula_weight 1268
_chemical_name_systematic
; 
 ? 
;
_space_group_IT_number 2
_symmetry_cell_setting triclinic
_symmetry_space_group_name_Hall '-P 1'
_symmetry_space_group_name_H-M 'P -1'
_atom_sites_solution_hydrogens mixed
_atom_sites_solution_primary direct
_atom_sites_solution_secondary difmap
_audit_creation_method SHELXL-97
_cell_angle_alpha 89.829(5)
_cell_angle_beta 84.196(5)
_cell_angle_gamma 87.873(5)
_cell_formula_units_Z 2
_cell_length_a 11.9887(5)
_cell_length_b 14.6611(6)
_cell_length_c 14.8385(6)
_cell_measurement_reflns_used 854
_cell_measurement_temperature 100(2)
_cell_measurement_theta_max 27
_cell_measurement_theta_min 3
_cell_volume 2592.97(19)
_computing_cell_refinement 'APEX2 (Bruker, 2005)'
_computing_data_collection 'APEX2 (Bruker, 2005)'
_computing_data_reduction 'APEX2 (Bruker, 2005)'
_computing_molecular_graphics 'SHELXTL ver. 5.1 (Sheldrick, 1998b)'
_computing_publication_material 'SHELXTL ver. 5.1 (Sheldrick, 1998b)'
_computing_structure_refinement 'SHELXTL ver. 5.1 (Sheldrick, 1998b)'
_computing_structure_solution 'SHELXTL ver. 5.1 (Sheldrick, 1998b)'
_diffrn_ambient_temperature 100(2)
_diffrn_measured_fraction_theta_full 0.992
_diffrn_measured_fraction_theta_max 0.992
_diffrn_measurement_device_type 'Bruker SMART APEX2 CCD area detector'
_diffrn_measurement_method 'phi and omega scans'
_diffrn_radiation_monochromator graphite
_diffrn_radiation_source 'fine-focus sealed tube'
_diffrn_radiation_type MoK\a
_diffrn_radiation_wavelength 0.71073
_diffrn_reflns_av_R_equivalents 0.0431
_diffrn_reflns_av_sigmaI/netI 0.0743
_diffrn_reflns_limit_h_max 10
_diffrn_reflns_limit_h_min -15
_diffrn_reflns_limit_k_max 18
_diffrn_reflns_limit_k_min -18
_diffrn_reflns_limit_l_max 18
_diffrn_reflns_limit_l_min -18
_diffrn_reflns_number 21315
_diffrn_reflns_theta_full 27.00
_diffrn_reflns_theta_max 27.00
_diffrn_reflns_theta_min 1.39
_exptl_absorpt_coefficient_mu 1.212
_exptl_absorpt_correction_type multi-scan
_exptl_absorpt_process_details 'APEX2 (Bruker, 2005)'
_exptl_crystal_colour yellow
_exptl_crystal_density_diffrn 1.624
_exptl_crystal_density_method 'not measured'
_exptl_crystal_description prism
_exptl_crystal_F_000 1270
_exptl_crystal_size_max 0.30
_exptl_crystal_size_mid 0.25
_exptl_crystal_size_min 0.20
_refine_diff_density_max 0.969
_refine_diff_density_min -0.615
_refine_diff_density_rms 0.111
_refine_ls_extinction_method none
_refine_ls_goodness_of_fit_ref 0.998
_refine_ls_hydrogen_treatment constr
_refine_ls_matrix_type full
_refine_ls_number_parameters 631
_refine_ls_number_reflns 11229
_refine_ls_number_restraints 4
_refine_ls_restrained_S_all 1.004
_refine_ls_R_factor_all 0.0660
_refine_ls_R_factor_gt 0.0384
_refine_ls_shift/su_max 0.002
_refine_ls_shift/su_mean 0.000
_refine_ls_structure_factor_coef Fsqd
_refine_ls_weighting_details 'calc w=1/[\s^2^(Fo^2^)+(0.0212P)^2^+1.8993P] where P=(Fo^2^+2Fc^2^)/3'
_refine_ls_weighting_scheme calc
_refine_ls_wR_factor_gt 0.0667
_refine_ls_wR_factor_ref 0.0807
_reflns_number_gt 8171
_reflns_number_total 11229
_reflns_threshold_expression I>2/s(I)
_cod_data_source_file om8002762-file002.cif
_cod_data_source_block a
_cod_depositor_comments
;
The following automatic conversions were performed:

'_symmetry_cell_setting' value 'Triclinic' changed to 'triclinic'
according to /home/saulius/struct/CIF-dictionaries/cif_core.dic
dictionary named 'cif_core.dic' version 2.4.1 from 2010-06-29.

Automatic conversion script
Id: cif_fix_values 1715 2011-07-08 13:25:40Z adriana 
;
_cod_original_cell_volume 2592.97(18)
_cod_database_code 4071623

loop_
_symmetry_equiv_pos_as_xyz
'x, y, z'
'-x, -y, -z'

loop_
_atom_site_label
_atom_site_type_symbol
_atom_site_fract_x
_atom_site_fract_y
_atom_site_fract_z
_atom_site_U_iso_or_equiv
_atom_site_adp_type
_atom_site_occupancy
_atom_site_symmetry_multiplicity
_atom_site_calc_flag
_atom_site_refinement_flags
_atom_site_disorder_assembly
_atom_site_disorder_group
Pd1 Pd 0.57890(2) 0.735625(19) 0.682525(18) 0.01178(7) Uani 1 1 d . . .
Cl1 Cl 0.42983(8) 0.84695(6) 0.71956(6) 0.01447(19) Uani 1 1 d . . .
S1 S 0.66802(8) 0.83323(6) 0.58224(6) 0.0152(2) Uani 1 1 d . . .
S2 S 0.49959(9) 0.63442(6) 0.79108(6) 0.0183(2) Uani 1 1 d . . .
P1 P 0.60277(9) 0.52571(7) 0.76097(6) 0.0142(2) Uani 1 1 d . . .
N1 N 0.8455(3) 0.7897(2) 0.4684(2) 0.0184(8) Uani 1 1 d . . .
H1N H 0.8994 0.7510 0.4375 0.022 Uiso 1 1 d R . .
C1 C 0.7920(3) 0.6754(2) 0.5804(2) 0.0140(8) Uani 1 1 d . . .
C2 C 0.7054(3) 0.6485(2) 0.6456(2) 0.0136(8) Uani 1 1 d . . .
C3 C 0.7191(3) 0.5629(2) 0.6862(2) 0.0145(8) Uani 1 1 d . . .
C4 C 0.8172(3) 0.5092(3) 0.6682(2) 0.0180(9) Uani 1 1 d . . .
H4A H 0.8252 0.4534 0.6974 0.022 Uiso 1 1 calc R . .
C5 C 0.9033(3) 0.5392(3) 0.6065(2) 0.0182(9) Uani 1 1 d . . .
H5A H 0.9698 0.5046 0.5956 0.022 Uiso 1 1 calc R . .
C6 C 0.8892(3) 0.6208(3) 0.5615(3) 0.0182(9) Uani 1 1 d . . .
H6A H 0.9452 0.6395 0.5182 0.022 Uiso 1 1 calc R . .
C7 C 0.7774(3) 0.7651(2) 0.5385(2) 0.0145(8) Uani 1 1 d . . .
C8 C 0.8388(3) 0.8776(3) 0.4254(3) 0.0222(10) Uani 1 1 d . . .
C9 C 0.8649(4) 0.9543(3) 0.4707(3) 0.0390(13) Uani 1 1 d . . .
H9A H 0.8854 0.9499 0.5294 0.047 Uiso 1 1 calc R . .
C10 C 0.8603(4) 1.0384(3) 0.4278(4) 0.0495(16) Uani 1 1 d . . .
H10A H 0.8785 1.0907 0.4576 0.059 Uiso 1 1 calc R . .
C11 C 0.8289(4) 1.0444(4) 0.3418(5) 0.059(2) Uani 1 1 d . . .
H11A H 0.8251 1.1010 0.3134 0.070 Uiso 1 1 calc R . .
C12 C 0.8031(4) 0.9673(4) 0.2973(4) 0.0524(17) Uani 1 1 d . . .
H12A H 0.7813 0.9721 0.2390 0.063 Uiso 1 1 calc R . .
C13 C 0.8092(4) 0.8825(3) 0.3379(3) 0.0339(12) Uani 1 1 d . . .
H13A H 0.7936 0.8301 0.3070 0.041 Uiso 1 1 calc R . .
C14 C 0.5341(3) 0.4381(2) 0.7045(2) 0.0148(8) Uani 1 1 d . . .
C15 C 0.4679(4) 0.3766(3) 0.7556(3) 0.0205(9) Uani 1 1 d . . .
H15A H 0.4634 0.3787 0.8185 0.025 Uiso 1 1 calc R . .
C16 C 0.4084(4) 0.3122(3) 0.7133(3) 0.0256(10) Uani 1 1 d . . .
H16A H 0.3646 0.2712 0.7476 0.031 Uiso 1 1 calc R . .
C17 C 0.4148(4) 0.3098(3) 0.6195(3) 0.0238(10) Uani 1 1 d . . .
H17A H 0.3754 0.2669 0.5908 0.029 Uiso 1 1 calc R . .
C18 C 0.4797(3) 0.3711(3) 0.5684(3) 0.0227(9) Uani 1 1 d . . .
H18A H 0.4832 0.3694 0.5056 0.027 Uiso 1 1 calc R . .
C19 C 0.5394(3) 0.4350(3) 0.6103(2) 0.0190(9) Uani 1 1 d . . .
H19A H 0.5830 0.4759 0.5755 0.023 Uiso 1 1 calc R . .
C20 C 0.6520(3) 0.4709(3) 0.8594(2) 0.0158(8) Uani 1 1 d . . .
C21 C 0.7018(3) 0.3835(3) 0.8521(3) 0.0201(9) Uani 1 1 d . . .
H21A H 0.7095 0.3538 0.7964 0.024 Uiso 1 1 calc R . .
C22 C 0.7396(4) 0.3407(3) 0.9265(3) 0.0248(10) Uani 1 1 d . . .
H22A H 0.7733 0.2825 0.9213 0.030 Uiso 1 1 calc R . .
C23 C 0.7268(4) 0.3855(3) 1.0096(3) 0.0299(11) Uani 1 1 d . . .
H23A H 0.7504 0.3564 1.0605 0.036 Uiso 1 1 calc R . .
C24 C 0.6796(4) 0.4724(3) 1.0171(3) 0.0284(11) Uani 1 1 d . . .
H24A H 0.6729 0.5023 1.0727 0.034 Uiso 1 1 calc R . .
C25 C 0.6421(4) 0.5154(3) 0.9424(3) 0.0233(10) Uani 1 1 d . . .
H25A H 0.6101 0.5742 0.9476 0.028 Uiso 1 1 calc R . .
Pd1A Pd 0.86140(2) 0.233393(19) 0.659388(18) 0.01212(7) Uani 1 1 d . . .
Cl1A Cl 1.01668(8) 0.32420(6) 0.68794(6) 0.0160(2) Uani 1 1 d . . .
S1A S 0.83041(9) 0.31645(7) 0.53494(6) 0.0171(2) Uani 1 1 d . . .
S2A S 0.89474(9) 0.13784(7) 0.77982(7) 0.0208(2) Uani 1 1 d . . .
P1A P 0.75398(9) 0.06689(7) 0.78516(6) 0.0138(2) Uani 1 1 d . . .
N1A N 0.6991(3) 0.2717(2) 0.41110(19) 0.0131(7) Uani 1 1 d . . .
H1AN H 0.6541 0.2303 0.3860 0.016 Uiso 1 1 d R . .
C1A C 0.6801(3) 0.1833(2) 0.5510(2) 0.0125(8) Uani 1 1 d . . .
C2A C 0.7319(3) 0.1637(2) 0.6308(2) 0.0130(8) Uani 1 1 d . . .
C3A C 0.6863(3) 0.0940(2) 0.6860(2) 0.0131(8) Uani 1 1 d . . .
C4A C 0.5912(3) 0.0481(2) 0.6668(2) 0.0142(8) Uani 1 1 d . . .
H4B H 0.5621 0.0032 0.7057 0.017 Uiso 1 1 calc R . .
C5A C 0.5408(3) 0.0701(2) 0.5893(2) 0.0165(9) Uani 1 1 d . . .
H5B H 0.4771 0.0406 0.5761 0.020 Uiso 1 1 calc R . .
C6A C 0.5865(3) 0.1371(3) 0.5313(2) 0.0151(8) Uani 1 1 d . . .
H6B H 0.5537 0.1510 0.4785 0.018 Uiso 1 1 calc R . .
C7A C 0.7299(3) 0.2550(2) 0.4934(2) 0.0129(8) Uani 1 1 d . . .
C8A C 0.7497(3) 0.3400(3) 0.3514(2) 0.0156(8) Uani 1 1 d . . .
C9A C 0.8104(3) 0.3124(3) 0.2712(3) 0.0194(9) Uani 1 1 d . . .
H9B H 0.8157 0.2512 0.2546 0.023 Uiso 1 1 calc R . .
C10A C 0.8632(4) 0.3775(3) 0.2162(3) 0.0233(10) Uani 1 1 d . . .
H10B H 0.9052 0.3596 0.1626 0.028 Uiso 1 1 calc R . .
C11A C 0.8542(3) 0.4686(3) 0.2399(3) 0.0230(10) Uani 1 1 d . . .
H11B H 0.8899 0.5118 0.2024 0.028 Uiso 1 1 calc R . .
C12A C 0.7919(4) 0.4954(3) 0.3196(3) 0.0241(10) Uani 1 1 d . . .
H12B H 0.7857 0.5568 0.3358 0.029 Uiso 1 1 calc R . .
C13A C 0.7391(3) 0.4311(3) 0.3752(3) 0.0189(9) Uani 1 1 d . . .
H13B H 0.6965 0.4491 0.4284 0.023 Uiso 1 1 calc R . .
C14A C 0.6607(3) 0.0983(3) 0.8833(3) 0.0190(9) Uani 1 1 d . . .
C15A C 0.6919(4) 0.0750(3) 0.9682(3) 0.0336(12) Uani 1 1 d . . .
H15B H 0.7542 0.0364 0.9735 0.040 Uiso 1 1 calc R . .
C16A C 0.6295(5) 0.1099(3) 1.0451(3) 0.0410(13) Uani 1 1 d . . .
H16B H 0.6497 0.0937 1.1021 0.049 Uiso 1 1 calc R . .
C17A C 0.5393(4) 0.1674(3) 1.0382(3) 0.0304(11) Uani 1 1 d . . .
H17B H 0.5001 0.1924 1.0901 0.036 Uiso 1 1 calc R . .
C18A C 0.5057(4) 0.1886(3) 0.9545(3) 0.0306(11) Uani 1 1 d . . .
H18B H 0.4421 0.2259 0.9500 0.037 Uiso 1 1 calc R . .
C19A C 0.5672(4) 0.1541(3) 0.8766(3) 0.0242(10) Uani 1 1 d . . .
H19B H 0.5450 0.1689 0.8199 0.029 Uiso 1 1 calc R . .
C20A C 0.7888(3) -0.0533(3) 0.7893(2) 0.0152(8) Uani 1 1 d . . .
C21A C 0.7230(4) -0.1139(3) 0.8417(3) 0.0206(9) Uani 1 1 d . . .
H21B H 0.6576 -0.0929 0.8756 0.025 Uiso 1 1 calc R . .
C22A C 0.7553(4) -0.2056(3) 0.8432(3) 0.0278(10) Uani 1 1 d . . .
H22B H 0.7126 -0.2457 0.8797 0.033 Uiso 1 1 calc R . .
C23A C 0.8499(4) -0.2376(3) 0.7914(3) 0.0264(10) Uani 1 1 d . . .
H23B H 0.8708 -0.2993 0.7928 0.032 Uiso 1 1 calc R . .
C24A C 0.9137(4) -0.1788(3) 0.7375(3) 0.0318(11) Uani 1 1 d . . .
H24B H 0.9766 -0.2009 0.7011 0.038 Uiso 1 1 calc R . .
C25A C 0.8840(4) -0.0864(3) 0.7373(3) 0.0268(10) Uani 1 1 d . . .
H25B H 0.9284 -0.0465 0.7020 0.032 Uiso 1 1 calc R . .
C1S C 0.9944(9) 0.0548(8) 0.0739(7) 0.044(3) Uani 0.50 1 d P . .
H1SA H 1.0661 0.0816 0.0752 0.053 Uiso 0.50 1 d PR . .
H1SB H 0.9852 0.0122 0.1232 0.053 Uiso 0.50 1 d PR . .
Cl1S Cl 0.9935(3) -0.0047(2) -0.02805(16) 0.0446(7) Uani 0.50 1 d P . .
Cl2S Cl 0.8909(2) 0.13991(18) 0.09095(16) 0.0413(6) Uani 0.50 1 d P . .
C2S C 0.0741(5) 0.2652(4) 0.9171(4) 0.106(3) Uani 1 1 d D . .
H2SA H 0.0544 0.2812 0.8592 0.127 Uiso 1 1 d R A .
H2SB H 0.0167 0.2352 0.9512 0.127 Uiso 1 1 d R . .
Cl4S Cl 0.0707(4) 0.3706(4) 0.9818(3) 0.0776(15) Uani 0.60 1 d PD A 1
Cl3S Cl 0.2009(6) 0.2029(7) 0.9081(5) 0.103(3) Uani 0.60 1 d PD A 1
Cl4X Cl 0.1335(9) 0.3530(6) 0.9651(6) 0.168(6) Uani 0.40 1 d PD A 2
Cl3X Cl 0.1894(11) 0.1845(11) 0.9049(9) 0.155(7) Uani 0.40 1 d PD A 2

loop_
_atom_site_aniso_label
_atom_site_aniso_U_11
_atom_site_aniso_U_22
_atom_site_aniso_U_33
_atom_site_aniso_U_23
_atom_site_aniso_U_13
_atom_site_aniso_U_12
Pd1 0.01199(17) 0.01195(15) 0.01123(15) -0.00074(11) -0.00028(11) -0.00040(11)
Cl1 0.0145(5) 0.0142(5) 0.0145(4) -0.0015(3) -0.0009(4) 0.0006(4)
S1 0.0147(5) 0.0130(5) 0.0172(5) 0.0009(4) 0.0013(4) 0.0007(4)
S2 0.0205(6) 0.0139(5) 0.0190(5) 0.0007(4) 0.0057(4) 0.0003(4)
P1 0.0164(6) 0.0136(5) 0.0123(5) -0.0003(4) -0.0002(4) -0.0017(4)
N1 0.020(2) 0.0129(17) 0.0202(18) 0.0049(13) 0.0071(14) 0.0031(14)
C1 0.013(2) 0.0144(19) 0.0146(19) -0.0026(15) -0.0018(15) -0.0009(16)
C2 0.012(2) 0.016(2) 0.0129(19) -0.0046(15) -0.0021(15) -0.0016(16)
C3 0.017(2) 0.015(2) 0.0119(19) 0.0009(15) -0.0026(15) -0.0048(16)
C4 0.023(2) 0.014(2) 0.018(2) 0.0003(15) -0.0049(17) 0.0028(17)
C5 0.015(2) 0.020(2) 0.018(2) -0.0005(16) 0.0011(16) 0.0032(17)
C6 0.017(2) 0.020(2) 0.018(2) -0.0014(16) 0.0019(16) 0.0003(17)
C7 0.013(2) 0.0144(19) 0.017(2) -0.0023(15) -0.0045(16) -0.0029(16)
C8 0.013(2) 0.016(2) 0.035(3) 0.0073(18) 0.0090(18) 0.0060(17)
C9 0.038(3) 0.021(2) 0.051(3) -0.002(2) 0.030(2) -0.001(2)
C10 0.044(4) 0.019(3) 0.076(4) 0.002(3) 0.039(3) 0.005(2)
C11 0.026(3) 0.030(3) 0.112(6) 0.041(3) 0.026(3) 0.010(2)
C12 0.022(3) 0.061(4) 0.074(4) 0.047(3) -0.006(3) -0.003(3)
C13 0.021(3) 0.037(3) 0.044(3) 0.019(2) -0.003(2) -0.003(2)
C14 0.014(2) 0.0135(19) 0.017(2) -0.0010(15) -0.0035(16) 0.0034(16)
C15 0.029(3) 0.021(2) 0.012(2) 0.0017(16) -0.0040(17) -0.0048(18)
C16 0.026(3) 0.023(2) 0.030(2) 0.0027(18) -0.0078(19) -0.0096(19)
C17 0.018(2) 0.023(2) 0.031(2) -0.0105(18) -0.0066(18) -0.0005(18)
C18 0.023(3) 0.028(2) 0.017(2) -0.0103(17) -0.0035(17) 0.0057(19)
C19 0.020(2) 0.022(2) 0.015(2) -0.0004(16) 0.0007(16) 0.0045(17)
C20 0.014(2) 0.020(2) 0.0143(19) 0.0052(15) -0.0034(16) -0.0028(16)
C21 0.024(2) 0.020(2) 0.018(2) 0.0007(16) -0.0052(17) -0.0040(18)
C22 0.023(3) 0.024(2) 0.028(2) 0.0073(18) -0.0057(19) -0.0010(19)
C23 0.030(3) 0.040(3) 0.021(2) 0.010(2) -0.0104(19) -0.008(2)
C24 0.029(3) 0.043(3) 0.014(2) -0.0023(19) -0.0048(18) -0.008(2)
C25 0.025(3) 0.025(2) 0.020(2) 0.0006(17) -0.0043(18) -0.0077(19)
Pd1A 0.01153(17) 0.01389(15) 0.01131(15) 0.00022(11) -0.00192(11) -0.00343(12)
Cl1A 0.0144(5) 0.0174(5) 0.0167(5) -0.0009(4) -0.0029(4) -0.0046(4)
S1A 0.0168(6) 0.0185(5) 0.0174(5) 0.0042(4) -0.0059(4) -0.0075(4)
S2A 0.0186(6) 0.0264(6) 0.0190(5) 0.0080(4) -0.0072(4) -0.0093(4)
P1A 0.0138(6) 0.0160(5) 0.0117(5) 0.0018(4) -0.0020(4) -0.0027(4)
N1A 0.0143(18) 0.0140(16) 0.0117(16) -0.0004(12) -0.0030(13) -0.0032(13)
C1A 0.011(2) 0.0127(19) 0.0130(19) -0.0008(14) 0.0007(15) 0.0011(15)
C2A 0.009(2) 0.0161(19) 0.0135(19) -0.0026(15) 0.0009(15) -0.0025(15)
C3A 0.013(2) 0.0144(19) 0.0124(19) -0.0014(15) -0.0016(15) 0.0001(16)
C4A 0.017(2) 0.0113(19) 0.0138(19) -0.0003(14) 0.0022(16) -0.0045(16)
C5A 0.020(2) 0.0118(19) 0.018(2) -0.0019(15) -0.0001(16) -0.0034(16)
C6A 0.017(2) 0.018(2) 0.0107(19) -0.0013(15) -0.0040(15) 0.0003(16)
C7A 0.012(2) 0.0115(18) 0.0149(19) -0.0036(14) -0.0017(15) 0.0007(15)
C8A 0.016(2) 0.016(2) 0.016(2) 0.0040(15) -0.0082(16) -0.0048(16)
C9A 0.023(2) 0.017(2) 0.019(2) -0.0007(16) -0.0060(17) 0.0004(17)
C10A 0.027(3) 0.030(2) 0.013(2) 0.0039(17) -0.0025(17) -0.0025(19)
C11A 0.021(2) 0.027(2) 0.022(2) 0.0124(18) -0.0071(18) -0.0099(19)
C12A 0.025(3) 0.016(2) 0.032(2) 0.0054(18) -0.0086(19) -0.0026(18)
C13A 0.017(2) 0.018(2) 0.021(2) -0.0008(16) -0.0028(17) 0.0000(17)
C14A 0.020(2) 0.018(2) 0.018(2) -0.0037(16) 0.0001(17) -0.0041(17)
C15A 0.047(3) 0.033(3) 0.019(2) -0.0007(19) -0.003(2) 0.017(2)
C16A 0.063(4) 0.043(3) 0.015(2) 0.000(2) 0.002(2) 0.011(3)
C17A 0.037(3) 0.031(3) 0.021(2) -0.0085(19) 0.011(2) -0.011(2)
C18A 0.022(3) 0.036(3) 0.032(3) -0.010(2) 0.006(2) 0.001(2)
C19A 0.020(3) 0.035(3) 0.017(2) -0.0055(18) 0.0002(17) -0.001(2)
C20A 0.017(2) 0.017(2) 0.0124(19) 0.0045(15) -0.0053(16) 0.0001(16)
C21A 0.021(2) 0.023(2) 0.018(2) 0.0003(17) 0.0013(17) -0.0050(18)
C22A 0.035(3) 0.021(2) 0.029(2) 0.0046(18) -0.011(2) -0.006(2)
C23A 0.030(3) 0.015(2) 0.037(3) -0.0030(18) -0.018(2) 0.0048(19)
C24A 0.025(3) 0.033(3) 0.036(3) -0.004(2) 0.000(2) 0.007(2)
C25A 0.023(3) 0.027(2) 0.029(2) 0.0064(19) 0.0038(19) 0.0055(19)
C1S 0.043(7) 0.056(8) 0.035(6) 0.006(6) -0.018(5) 0.006(6)
Cl1S 0.0431(17) 0.0576(18) 0.0336(18) -0.0081(18) -0.0126(16) 0.0163(14)
Cl2S 0.0412(16) 0.0475(16) 0.0371(14) -0.0106(11) -0.0149(11) 0.0053(12)
C2S 0.105(7) 0.171(9) 0.054(5) 0.035(5) -0.047(5) -0.082(7)
Cl4S 0.081(3) 0.118(3) 0.0377(16) 0.0100(17) -0.0102(19) -0.056(2)
Cl3S 0.057(3) 0.212(7) 0.044(3) 0.021(3) -0.007(2) -0.039(5)
Cl4X 0.288(14) 0.122(7) 0.133(8) 0.094(6) -0.165(8) -0.156(9)
Cl3X 0.142(10) 0.274(14) 0.071(6) 0.104(7) -0.070(5) -0.153(9)

loop_
_atom_type_symbol
_atom_type_description
_atom_type_scat_dispersion_real
_atom_type_scat_dispersion_imag
_atom_type_scat_source
C C 0.0033 0.0016 'International Tables Vol C Tables 4.2.6.8 and 6.1.1.4'
H H 0.0000 0.0000 'International Tables Vol C Tables 4.2.6.8 and 6.1.1.4'
N N 0.0061 0.0033 'International Tables Vol C Tables 4.2.6.8 and 6.1.1.4'
P P 0.1023 0.0942 'International Tables Vol C Tables 4.2.6.8 and 6.1.1.4'
S S 0.1246 0.1234 'International Tables Vol C Tables 4.2.6.8 and 6.1.1.4'
Cl Cl 0.1484 0.1585 'International Tables Vol C Tables 4.2.6.8 and 6.1.1.4'
Pd Pd -0.9988 1.0072 'International Tables Vol C Tables 4.2.6.8 and 6.1.1.4'

loop_
_geom_angle_atom_site_label_1
_geom_angle_atom_site_label_2
_geom_angle_atom_site_label_3
_geom_angle
_geom_angle_site_symmetry_1
_geom_angle_site_symmetry_3
C2 Pd1 S1 85.48(11) . .
C2 Pd1 S2 92.14(11) . .
S1 Pd1 S2 175.70(4) . .
C2 Pd1 Cl1 176.45(11) . .
S1 Pd1 Cl1 91.03(3) . .
S2 Pd1 Cl1 91.38(3) . .
C7 S1 Pd1 100.46(13) . .
P1 S2 Pd1 98.53(5) . .
C3 P1 C14 108.46(17) . .
C3 P1 C20 110.24(18) . .
C14 P1 C20 105.24(17) . .
C3 P1 S2 107.80(13) . .
C14 P1 S2 111.59(13) . .
C20 P1 S2 113.42(14) . .
C7 N1 C8 123.8(3) . .
C7 N1 H1N 124.3 . .
C8 N1 H1N 111.7 . .
C6 C1 C2 120.9(3) . .
C6 C1 C7 122.2(3) . .
C2 C1 C7 116.8(3) . .
C3 C2 C1 117.1(3) . .
C3 C2 Pd1 123.3(3) . .
C1 C2 Pd1 119.4(3) . .
C4 C3 C2 121.7(3) . .
C4 C3 P1 122.0(3) . .
C2 C3 P1 116.3(3) . .
C5 C4 C3 119.8(3) . .
C5 C4 H4A 120.1 . .
C3 C4 H4A 120.1 . .
C6 C5 C4 119.6(4) . .
C6 C5 H5A 120.2 . .
C4 C5 H5A 120.2 . .
C5 C6 C1 120.7(4) . .
C5 C6 H6A 119.6 . .
C1 C6 H6A 119.6 . .
N1 C7 C1 120.6(3) . .
N1 C7 S1 122.1(3) . .
C1 C7 S1 117.4(3) . .
C9 C8 C13 121.3(4) . .
C9 C8 N1 119.7(4) . .
C13 C8 N1 118.9(4) . .
C8 C9 C10 119.2(5) . .
C8 C9 H9A 120.4 . .
C10 C9 H9A 120.4 . .
C11 C10 C9 120.0(5) . .
C11 C10 H10A 120.0 . .
C9 C10 H10A 120.0 . .
C10 C11 C12 120.2(5) . .
C10 C11 H11A 119.9 . .
C12 C11 H11A 119.9 . .
C11 C12 C13 120.9(6) . .
C11 C12 H12A 119.6 . .
C13 C12 H12A 119.6 . .
C8 C13 C12 118.4(5) . .
C8 C13 H13A 120.8 . .
C12 C13 H13A 120.8 . .
C19 C14 C15 119.3(4) . .
C19 C14 P1 120.9(3) . .
C15 C14 P1 119.6(3) . .
C16 C15 C14 120.6(4) . .
C16 C15 H15A 119.7 . .
C14 C15 H15A 119.7 . .
C17 C16 C15 119.4(4) . .
C17 C16 H16A 120.3 . .
C15 C16 H16A 120.3 . .
C18 C17 C16 120.2(4) . .
C18 C17 H17A 119.9 . .
C16 C17 H17A 119.9 . .
C17 C18 C19 120.5(4) . .
C17 C18 H18A 119.8 . .
C19 C18 H18A 119.8 . .
C18 C19 C14 120.0(4) . .
C18 C19 H19A 120.0 . .
C14 C19 H19A 120.0 . .
C25 C20 C21 119.5(4) . .
C25 C20 P1 120.6(3) . .
C21 C20 P1 119.9(3) . .
C22 C21 C20 120.6(4) . .
C22 C21 H21A 119.7 . .
C20 C21 H21A 119.7 . .
C21 C22 C23 119.2(4) . .
C21 C22 H22A 120.4 . .
C23 C22 H22A 120.4 . .
C24 C23 C22 120.6(4) . .
C24 C23 H23A 119.7 . .
C22 C23 H23A 119.7 . .
C23 C24 C25 120.2(4) . .
C23 C24 H24A 119.9 . .
C25 C24 H24A 119.9 . .
C24 C25 C20 119.9(4) . .
C24 C25 H25A 120.0 . .
C20 C25 H25A 120.0 . .
C2A Pd1A S1A 85.24(11) . .
C2A Pd1A S2A 92.30(11) . .
S1A Pd1A S2A 175.43(4) . .
C2A Pd1A Cl1A 176.85(11) . .
S1A Pd1A Cl1A 91.65(3) . .
S2A Pd1A Cl1A 90.84(3) . .
C7A S1A Pd1A 100.49(13) . .
P1A S2A Pd1A 98.48(5) . .
C3A P1A C14A 108.85(18) . .
C3A P1A C20A 110.55(17) . .
C14A P1A C20A 109.22(18) . .
C3A P1A S2A 107.76(13) . .
C14A P1A S2A 110.73(14) . .
C20A P1A S2A 109.72(14) . .
C7A N1A C8A 123.1(3) . .
C7A N1A H1AN 118.6 . .
C8A N1A H1AN 117.1 . .
C6A C1A C2A 120.8(3) . .
C6A C1A C7A 123.2(3) . .
C2A C1A C7A 115.9(3) . .
C3A C2A C1A 116.6(3) . .
C3A C2A Pd1A 123.4(3) . .
C1A C2A Pd1A 120.1(3) . .
C4A C3A C2A 122.5(3) . .
C4A C3A P1A 120.7(3) . .
C2A C3A P1A 116.7(3) . .
C5A C4A C3A 119.5(3) . .
C5A C4A H4B 120.2 . .
C3A C4A H4B 120.2 . .
C4A C5A C6A 119.3(4) . .
C4A C5A H5B 120.3 . .
C6A C5A H5B 120.3 . .
C1A C6A C5A 121.1(3) . .
C1A C6A H6B 119.4 . .
C5A C6A H6B 119.4 . .
N1A C7A C1A 121.9(3) . .
N1A C7A S1A 120.7(3) . .
C1A C7A S1A 117.4(3) . .
C13A C8A C9A 120.8(4) . .
C13A C8A N1A 120.3(3) . .
C9A C8A N1A 119.0(3) . .
C10A C9A C8A 118.9(4) . .
C10A C9A H9B 120.6 . .
C8A C9A H9B 120.6 . .
C11A C10A C9A 120.8(4) . .
C11A C10A H10B 119.6 . .
C9A C10A H10B 119.6 . .
C10A C11A C12A 119.8(4) . .
C10A C11A H11B 120.1 . .
C12A C11A H11B 120.1 . .
C13A C12A C11A 120.0(4) . .
C13A C12A H12B 120.0 . .
C11A C12A H12B 120.0 . .
C12A C13A C8A 119.8(4) . .
C12A C13A H13B 120.1 . .
C8A C13A H13B 120.1 . .
C19A C14A C15A 119.6(4) . .
C19A C14A P1A 121.3(3) . .
C15A C14A P1A 118.6(3) . .
C14A C15A C16A 119.5(4) . .
C14A C15A H15B 120.2 . .
C16A C15A H15B 120.2 . .
C17A C16A C15A 120.7(4) . .
C17A C16A H16B 119.6 . .
C15A C16A H16B 119.6 . .
C16A C17A C18A 120.1(4) . .
C16A C17A H17B 119.9 . .
C18A C17A H17B 119.9 . .
C17A C18A C19A 119.9(4) . .
C17A C18A H18B 120.1 . .
C19A C18A H18B 120.1 . .
C14A C19A C18A 120.1(4) . .
C14A C19A H19B 120.0 . .
C18A C19A H19B 120.0 . .
C25A C20A C21A 119.2(4) . .
C25A C20A P1A 118.3(3) . .
C21A C20A P1A 122.4(3) . .
C22A C21A C20A 119.7(4) . .
C22A C21A H21B 120.1 . .
C20A C21A H21B 120.1 . .
C23A C22A C21A 120.5(4) . .
C23A C22A H22B 119.7 . .
C21A C22A H22B 119.7 . .
C22A C23A C24A 120.2(4) . .
C22A C23A H23B 119.9 . .
C24A C23A H23B 119.9 . .
C23A C24A C25A 119.9(4) . .
C23A C24A H24B 120.1 . .
C25A C24A H24B 120.1 . .
C20A C25A C24A 120.4(4) . .
C20A C25A H25B 119.8 . .
C24A C25A H25B 119.8 . .
Cl1S C1S Cl2S 131.4(9) 2_755 .
Cl2S C1S Cl1S 114.1(5) . .
Cl1S C1S H1SA 105.6 2_755 .
Cl2S C1S H1SA 108.6 . .
Cl1S C1S H1SA 108.8 . .
Cl1S C1S H1SB 92.3 2_755 .
Cl2S C1S H1SB 108.5 . .
Cl1S C1S H1SB 108.8 . .
H1SA C1S H1SB 108.0 . .
Cl1S Cl1S C1S 138.0(8) 2_755 2_755
C1S Cl1S C1S 160.5(4) 2_755 .
Cl4X C2S Cl3S 90.8(6) . .
Cl4X C2S Cl3X 100.6(8) . .
Cl3S C2S Cl4S 115.6(5) . .
Cl3X C2S Cl4S 124.8(7) . .
Cl4X C2S H2SA 110.9 . .
Cl3S C2S H2SA 110.3 . .
Cl3X C2S H2SA 108.8 . .
Cl4S C2S H2SA 106.6 . .
Cl4X C2S H2SB 118.4 . .
Cl3S C2S H2SB 112.8 . .
Cl3X C2S H2SB 105.1 . .
Cl4S C2S H2SB 99.2 . .
H2SA C2S H2SB 111.9 . .

loop_
_geom_bond_atom_site_label_1
_geom_bond_atom_site_label_2
_geom_bond_distance
_geom_bond_site_symmetry_2
Pd1 C2 1.981(4) .
Pd1 S1 2.2766(10) .
Pd1 S2 2.3412(10) .
Pd1 Cl1 2.3979(9) .
S1 C7 1.695(4) .
S2 P1 2.0040(14) .
P1 C3 1.793(4) .
P1 C14 1.805(4) .
P1 C20 1.806(4) .
N1 C7 1.314(5) .
N1 C8 1.440(5) .
N1 H1N 0.9297 .
C1 C6 1.395(5) .
C1 C2 1.412(5) .
C1 C7 1.464(5) .
C2 C3 1.403(5) .
C3 C4 1.394(5) .
C4 C5 1.392(5) .
C4 H4A 0.9300 .
C5 C6 1.380(5) .
C5 H5A 0.9300 .
C6 H6A 0.9300 .
C8 C9 1.374(6) .
C8 C13 1.382(6) .
C9 C10 1.389(6) .
C9 H9A 0.9300 .
C10 C11 1.368(8) .
C10 H10A 0.9300 .
C11 C12 1.372(8) .
C11 H11A 0.9300 .
C12 C13 1.382(6) .
C12 H12A 0.9300 .
C13 H13A 0.9300 .
C14 C19 1.393(5) .
C14 C15 1.394(5) .
C15 C16 1.392(5) .
C15 H15A 0.9300 .
C16 C17 1.386(6) .
C16 H16A 0.9300 .
C17 C18 1.384(6) .
C17 H17A 0.9300 .
C18 C19 1.385(6) .
C18 H18A 0.9300 .
C19 H19A 0.9300 .
C20 C25 1.388(5) .
C20 C21 1.392(5) .
C21 C22 1.377(5) .
C21 H21A 0.9300 .
C22 C23 1.390(6) .
C22 H22A 0.9300 .
C23 C24 1.376(6) .
C23 H23A 0.9300 .
C24 C25 1.381(6) .
C24 H24A 0.9300 .
C25 H25A 0.9300 .
Pd1A C2A 1.971(4) .
Pd1A S1A 2.2633(10) .
Pd1A S2A 2.3246(10) .
Pd1A Cl1A 2.4010(10) .
S1A C7A 1.697(4) .
S2A P1A 2.0098(14) .
P1A C3A 1.787(4) .
P1A C14A 1.794(4) .
P1A C20A 1.799(4) .
N1A C7A 1.329(4) .
N1A C8A 1.444(4) .
N1A H1AN 0.9300 .
C1A C6A 1.388(5) .
C1A C2A 1.416(5) .
C1A C7A 1.460(5) .
C2A C3A 1.401(5) .
C3A C4A 1.399(5) .
C4A C5A 1.384(5) .
C4A H4B 0.9300 .
C5A C6A 1.394(5) .
C5A H5B 0.9300 .
C6A H6B 0.9300 .
C8A C13A 1.380(5) .
C8A C9A 1.385(5) .
C9A C10A 1.382(5) .
C9A H9B 0.9300 .
C10A C11A 1.380(6) .
C10A H10B 0.9300 .
C11A C12A 1.383(6) .
C11A H11B 0.9300 .
C12A C13A 1.380(5) .
C12A H12B 0.9300 .
C13A H13B 0.9300 .
C14A C19A 1.375(6) .
C14A C15A 1.388(5) .
C15A C16A 1.388(6) .
C15A H15B 0.9300 .
C16A C17A 1.359(7) .
C16A H16B 0.9300 .
C17A C18A 1.374(6) .
C17A H17B 0.9300 .
C18A C19A 1.393(5) .
C18A H18B 0.9300 .
C19A H19B 0.9300 .
C20A C25A 1.384(5) .
C20A C21A 1.394(5) .
C21A C22A 1.385(6) .
C21A H21B 0.9300 .
C22A C23A 1.372(6) .
C22A H22B 0.9300 .
C23A C24A 1.375(6) .
C23A H23B 0.9300 .
C24A C25A 1.388(6) .
C24A H24B 0.9300 .
C25A H25B 0.9300 .
C1S Cl1S 0.999(11) 2_755
C1S Cl2S 1.728(11) .
C1S Cl1S 1.750(12) .
C1S H1SA 0.9600 .
C1S H1SB 0.9600 .
Cl1S Cl1S 0.875(5) 2_755
Cl1S C1S 0.999(11) 2_755
C2S Cl4X 1.688(8) .
C2S Cl3S 1.737(8) .
C2S Cl3X 1.781(9) .
C2S Cl4S 1.820(7) .
C2S H2SA 0.9399 .
C2S H2SB 0.9358 .

loop_
_geom_hbond_atom_site_label_D
_geom_hbond_atom_site_label_H
_geom_hbond_atom_site_label_A
_geom_hbond_site_symmetry_A
_geom_hbond_distance_DH
_geom_hbond_distance_HA
_geom_hbond_distance_DA
_geom_hbond_angle_DHA
N1 H1N Cl1A 2_766 0.93 2.29 3.153(3) 154
N1A H1AN Cl1 2_666 0.93 2.27 3.162(3) 160

loop_
_geom_torsion_atom_site_label_1
_geom_torsion_atom_site_label_2
_geom_torsion_atom_site_label_3
_geom_torsion_atom_site_label_4
_geom_torsion
_geom_torsion_site_symmetry_1
_geom_torsion_site_symmetry_4
C2 Pd1 S1 C7 3.34(17) . .
Cl1 Pd1 S1 C7 -175.98(13) . .
C2 Pd1 S2 P1 -6.59(11) . .
Cl1 Pd1 S2 P1 172.95(5) . .
Pd1 S2 P1 C3 11.88(14) . .
Pd1 S2 P1 C14 -107.11(13) . .
Pd1 S2 P1 C20 134.23(14) . .
C6 C1 C2 C3 -3.4(5) . .
C7 C1 C2 C3 -179.8(3) . .
C6 C1 C2 Pd1 171.5(3) . .
C7 C1 C2 Pd1 -4.9(4) . .
S1 Pd1 C2 C3 174.9(3) . .
S2 Pd1 C2 C3 -1.5(3) . .
S1 Pd1 C2 C1 0.3(3) . .
S2 Pd1 C2 C1 -176.1(3) . .
C1 C2 C3 C4 4.5(5) . .
Pd1 C2 C3 C4 -170.1(3) . .
C1 C2 C3 P1 -174.6(3) . .
Pd1 C2 C3 P1 10.7(4) . .
C14 P1 C3 C4 -73.3(3) . .
C20 P1 C3 C4 41.4(4) . .
S2 P1 C3 C4 165.7(3) . .
C14 P1 C3 C2 105.8(3) . .
C20 P1 C3 C2 -139.5(3) . .
S2 P1 C3 C2 -15.2(3) . .
C2 C3 C4 C5 -2.0(6) . .
P1 C3 C4 C5 177.1(3) . .
C3 C4 C5 C6 -1.9(6) . .
C4 C5 C6 C1 3.1(6) . .
C2 C1 C6 C5 -0.3(6) . .
C7 C1 C6 C5 175.8(4) . .
C8 N1 C7 C1 -177.9(4) . .
C8 N1 C7 S1 3.8(5) . .
C6 C1 C7 N1 13.6(6) . .
C2 C1 C7 N1 -170.1(3) . .
C6 C1 C7 S1 -168.1(3) . .
C2 C1 C7 S1 8.2(5) . .
Pd1 S1 C7 N1 171.3(3) . .
Pd1 S1 C7 C1 -6.9(3) . .
C7 N1 C8 C9 68.4(5) . .
C7 N1 C8 C13 -113.4(5) . .
C13 C8 C9 C10 0.6(7) . .
N1 C8 C9 C10 178.8(4) . .
C8 C9 C10 C11 0.7(7) . .
C9 C10 C11 C12 -0.7(8) . .
C10 C11 C12 C13 -0.6(8) . .
C9 C8 C13 C12 -1.8(7) . .
N1 C8 C13 C12 -180.0(4) . .
C11 C12 C13 C8 1.8(7) . .
C3 P1 C14 C19 -26.8(4) . .
C20 P1 C14 C19 -144.8(3) . .
S2 P1 C14 C19 91.8(3) . .
C3 P1 C14 C15 158.0(3) . .
C20 P1 C14 C15 40.0(4) . .
S2 P1 C14 C15 -83.4(3) . .
C19 C14 C15 C16 0.6(6) . .
P1 C14 C15 C16 175.9(3) . .
C14 C15 C16 C17 -0.4(6) . .
C15 C16 C17 C18 -0.1(6) . .
C16 C17 C18 C19 0.4(6) . .
C17 C18 C19 C14 -0.2(6) . .
C15 C14 C19 C18 -0.3(6) . .
P1 C14 C19 C18 -175.5(3) . .
C3 P1 C20 C25 105.0(3) . .
C14 P1 C20 C25 -138.2(3) . .
S2 P1 C20 C25 -15.9(4) . .
C3 P1 C20 C21 -74.2(4) . .
C14 P1 C20 C21 42.6(4) . .
S2 P1 C20 C21 164.8(3) . .
C25 C20 C21 C22 0.9(6) . .
P1 C20 C21 C22 -179.9(3) . .
C20 C21 C22 C23 0.5(6) . .
C21 C22 C23 C24 -1.6(7) . .
C22 C23 C24 C25 1.4(7) . .
C23 C24 C25 C20 0.0(7) . .
C21 C20 C25 C24 -1.1(6) . .
P1 C20 C25 C24 179.7(3) . .
C2A Pd1A S1A C7A -7.26(16) . .
Cl1A Pd1A S1A C7A 173.24(13) . .
C2A Pd1A S2A P1A -9.94(11) . .
Cl1A Pd1A S2A P1A 169.77(5) . .
Pd1A S2A P1A C3A 10.65(14) . .
Pd1A S2A P1A C14A -108.30(15) . .
Pd1A S2A P1A C20A 131.07(13) . .
C6A C1A C2A C3A 2.1(5) . .
C7A C1A C2A C3A -178.9(3) . .
C6A C1A C2A Pd1A -177.8(3) . .
C7A C1A C2A Pd1A 1.2(4) . .
S1A Pd1A C2A C3A -175.6(3) . .
S2A Pd1A C2A C3A 8.3(3) . .
S1A Pd1A C2A C1A 4.3(3) . .
S2A Pd1A C2A C1A -171.8(3) . .
C1A C2A C3A C4A -2.9(5) . .
Pd1A C2A C3A C4A 177.0(3) . .
C1A C2A C3A P1A 178.3(3) . .
Pd1A C2A C3A P1A -1.8(4) . .
C14A P1A C3A C4A -65.9(3) . .
C20A P1A C3A C4A 54.1(4) . .
S2A P1A C3A C4A 174.0(3) . .
C14A P1A C3A C2A 112.9(3) . .
C20A P1A C3A C2A -127.1(3) . .
S2A P1A C3A C2A -7.3(3) . .
C2A C3A C4A C5A 1.6(6) . .
P1A C3A C4A C5A -179.7(3) . .
C3A C4A C5A C6A 0.7(6) . .
C2A C1A C6A C5A 0.0(6) . .
C7A C1A C6A C5A -178.9(3) . .
C4A C5A C6A C1A -1.5(6) . .
C8A N1A C7A C1A -177.8(3) . .
C8A N1A C7A S1A 1.6(5) . .
C6A C1A C7A N1A -10.2(6) . .
C2A C1A C7A N1A 170.8(3) . .
C6A C1A C7A S1A 170.4(3) . .
C2A C1A C7A S1A -8.6(4) . .
Pd1A S1A C7A N1A -169.1(3) . .
Pd1A S1A C7A C1A 10.3(3) . .
C7A N1A C8A C13A -63.9(5) . .
C7A N1A C8A C9A 114.8(4) . .
C13A C8A C9A C10A 1.8(6) . .
N1A C8A C9A C10A -177.0(4) . .
C8A C9A C10A C11A -1.0(6) . .
C9A C10A C11A C12A 0.1(6) . .
C10A C11A C12A C13A 0.1(6) . .
C11A C12A C13A C8A 0.7(6) . .
C9A C8A C13A C12A -1.6(6) . .
N1A C8A C13A C12A 177.1(4) . .
C3A P1A C14A C19A -14.6(4) . .
C20A P1A C14A C19A -135.3(3) . .
S2A P1A C14A C19A 103.7(3) . .
C3A P1A C14A C15A 173.8(3) . .
C20A P1A C14A C15A 53.0(4) . .
S2A P1A C14A C15A -68.0(4) . .
C19A C14A C15A C16A -1.2(7) . .
P1A C14A C15A C16A 170.7(4) . .
C14A C15A C16A C17A -0.9(8) . .
C15A C16A C17A C18A 2.9(8) . .
C16A C17A C18A C19A -2.7(7) . .
C15A C14A C19A C18A 1.3(6) . .
P1A C14A C19A C18A -170.3(3) . .
C17A C18A C19A C14A 0.6(7) . .
C3A P1A C20A C25A 80.0(4) . .
C14A P1A C20A C25A -160.3(3) . .
S2A P1A C20A C25A -38.7(4) . .
C3A P1A C20A C21A -99.2(3) . .
C14A P1A C20A C21A 20.5(4) . .
S2A P1A C20A C21A 142.1(3) . .
C25A C20A C21A C22A 1.9(6) . .
P1A C20A C21A C22A -178.9(3) . .
C20A C21A C22A C23A -1.9(6) . .
C21A C22A C23A C24A 0.1(7) . .
C22A C23A C24A C25A 1.7(7) . .
C21A C20A C25A C24A -0.1(6) . .
P1A C20A C25A C24A -179.3(3) . .
C23A C24A C25A C20A -1.8(7) . .
Cl2S C1S Cl1S Cl1S -155.0(18) . 2_755
Cl1S C1S Cl1S C1S 0.000(11) 2_755 2_755
Cl2S C1S Cl1S C1S -155.0(18) . 2_755
